data_4106919
loop_
_publ_author_name
'Yann Garcia'
'Fran\,cois Robert'
'Anil D. Naik'
'Guangyuan Zhou'
'Bernard Tinant'
'Koen Robeyns'
'S\'ebastien Michotte'
'Luc Piraux'

_publ_section_title
;
 Spin Transition Charted in a Fluorophore-Tagged Thermochromic Dinuclear
 Iron(II) Complex
;
_journal_name_full 'Journal of the American Chemical Society'
_journal_page_first 15850
_journal_page_last 15853
_journal_paper_doi 10.1021/ja205974q
_journal_volume 133
_journal_year 2011
_chemical_formula_moiety 'C49 H40 Fe2 N24 O5 S4, 4(C H4 O)'
_chemical_formula_sum 'C53 H56 Fe2 N24 O9 S4'
_chemical_formula_weight 1413.16
_chemical_name_systematic
; 
 ? 
;
_space_group_IT_number 15
_symmetry_cell_setting monoclinic
_symmetry_space_group_name_Hall '-C 2yc'
_symmetry_space_group_name_H-M 'C 1 2/c 1'
_atom_sites_solution_hydrogens geom
_atom_sites_solution_primary direct
_atom_sites_solution_secondary difmap
_audit_creation_method SHELXL-97
_cell_angle_alpha 90.00
_cell_angle_beta 111.26(2)
_cell_angle_gamma 90.00
_cell_formula_units_Z 4
_cell_length_a 19.287(5)
_cell_length_b 17.924(5)
_cell_length_c 19.221(5)
_cell_measurement_reflns_used all
_cell_measurement_temperature 100(2)
_cell_measurement_theta_max 26.40
_cell_measurement_theta_min 3.1
_cell_volume 6192(3)
_computing_cell_refinement MAR
_computing_data_collection MAR
_computing_data_reduction MARHKL
_computing_molecular_graphics PLUTON
_computing_structure_refinement 'SHELXL-97 (Sheldrick, 1997)'
_computing_structure_solution 'SHELXS-97 (Sheldrick, 1990)'
_diffrn_ambient_temperature 100(2)
_diffrn_detector_area_resol_mean 6.66
_diffrn_measured_fraction_theta_full 0.987
_diffrn_measured_fraction_theta_max 0.985
_diffrn_measurement_device_type 'MAR345 image plate'
_diffrn_measurement_method 'xxx images, \D\F x.xx\%'
_diffrn_radiation_monochromator 'Zr filter'
_diffrn_radiation_source 'RU200 rotating anode'
_diffrn_radiation_type MoK\a
_diffrn_radiation_wavelength 0.71069
_diffrn_reflns_av_R_equivalents 0.0232
_diffrn_reflns_av_sigmaI/netI 0.0574
_diffrn_reflns_limit_h_max 24
_diffrn_reflns_limit_h_min -24
_diffrn_reflns_limit_k_max 22
_diffrn_reflns_limit_k_min -22
_diffrn_reflns_limit_l_max 24
_diffrn_reflns_limit_l_min -24
_diffrn_reflns_number 23328
_diffrn_reflns_theta_full 25.00
_diffrn_reflns_theta_max 26.40
_diffrn_reflns_theta_min 2.56
_exptl_absorpt_coefficient_mu 0.679
_exptl_absorpt_correction_type none
_exptl_crystal_colour colourless
_exptl_crystal_density_diffrn 1.516
_exptl_crystal_description block
_exptl_crystal_F_000 2920
_exptl_crystal_size_max 0.24
_exptl_crystal_size_mid 0.20
_exptl_crystal_size_min 0.14
_refine_diff_density_max 0.762
_refine_diff_density_min -0.694
_refine_diff_density_rms 0.097
_refine_ls_extinction_method none
_refine_ls_goodness_of_fit_ref 1.062
_refine_ls_hydrogen_treatment constr
_refine_ls_matrix_type full
_refine_ls_number_parameters 574
_refine_ls_number_reflns 6266
_refine_ls_number_restraints 394
_refine_ls_restrained_S_all 1.044
_refine_ls_R_factor_all 0.0549
_refine_ls_R_factor_gt 0.0480
_refine_ls_shift/su_max 0.000
_refine_ls_shift/su_mean 0.000
_refine_ls_structure_factor_coef Fsqd
_refine_ls_weighting_details 'calc w=1/[\s^2^(Fo^2^)+(0.0336P)^2^+25.8048P] where P=(Fo^2^+2Fc^2^)/3'
_refine_ls_weighting_scheme calc
_refine_ls_wR_factor_gt 0.1217
_refine_ls_wR_factor_ref 0.1267
_reflns_number_gt 5494
_reflns_number_total 6266
_reflns_threshold_expression >2sigma(I)
_cod_data_source_file ja205974q_si_002.cif
_cod_data_source_block zcfeo
_cod_original_sg_symbol_H-M 'C 2/c'
_cod_database_code 4106919

loop_
_symmetry_equiv_pos_as_xyz
'x, y, z'
'-x, y, -z+1/2'
'x+1/2, y+1/2, z'
'-x+1/2, y+1/2, -z+1/2'
'-x, -y, -z'
'x, -y, z-1/2'
'-x+1/2, -y+1/2, -z'
'x+1/2, -y+1/2, z-1/2'

loop_
_atom_site_label
_atom_site_type_symbol
_atom_site_fract_x
_atom_site_fract_y
_atom_site_fract_z
_atom_site_U_iso_or_equiv
_atom_site_adp_type
_atom_site_occupancy
_atom_site_symmetry_multiplicity
_atom_site_calc_flag
_atom_site_refinement_flags
_atom_site_disorder_assembly
_atom_site_disorder_group
Fe1 Fe -0.100787(19) 0.19684(2) 0.22443(2) 0.01617(11) Uani 1 1 d . . .
C91 C 0.2473(2) 0.5703(2) 0.6385(2) 0.0459(9) Uani 1 1 d U . .
H91A H 0.1942 0.5800 0.6265 0.069 Uiso 1 1 calc R . .
H91B H 0.2555 0.5543 0.5934 0.069 Uiso 1 1 calc R . .
H91C H 0.2757 0.6160 0.6579 0.069 Uiso 1 1 calc R . .
O92 O 0.27102(14) 0.51368(14) 0.69304(14) 0.0423(6) Uani 1 1 d U . .
H92 H 0.2464 0.4746 0.6766 0.063 Uiso 1 1 calc R . .
C93 C 0.6573(3) 0.2186(3) 0.4750(3) 0.0683(13) Uani 1 1 d U . .
H93A H 0.6815 0.2595 0.4587 0.103 Uiso 1 1 calc R . .
H93B H 0.6038 0.2189 0.4454 0.103 Uiso 1 1 calc R . .
H93C H 0.6788 0.1710 0.4679 0.103 Uiso 1 1 calc R . .
O94 O 0.16879(17) 0.27187(18) 0.05392(18) 0.0557(7) Uani 1 1 d U . .
H94 H 0.2092 0.2918 0.0802 0.083 Uiso 1 1 calc R . .
N3_1 N -0.16919(12) 0.28376(13) 0.20459(13) 0.0210(5) Uani 1 1 d D . .
N4_1 N -0.15009(12) 0.35874(13) 0.20868(13) 0.0223(5) Uani 1 1 d D . .
C5_1 C -0.21273(15) 0.39606(16) 0.18606(15) 0.0232(6) Uani 1 1 d D . .
H5_1 H -0.2167 0.4489 0.1825 0.028 Uiso 1 1 calc R . .
N6_1 N -0.27146(12) 0.34795(14) 0.16837(13) 0.0226(5) Uani 1 1 d D . .
C7_1 C -0.24217(14) 0.27902(17) 0.18032(16) 0.0230(6) Uani 1 1 d D . .
H7_1 H -0.2698 0.2339 0.1725 0.028 Uiso 1 1 calc R . .
N8_1 N -0.34866(12) 0.35869(15) 0.13844(13) 0.0260(5) Uani 1 1 d D . .
C9_1 C -0.37192(15) 0.42673(17) 0.13058(15) 0.0238(6) Uani 1 1 d D . .
H9_1 H -0.3372 0.4667 0.1447 0.029 Uiso 1 1 calc R . .
C10_1 C -0.45147(14) 0.44222(17) 0.09994(15) 0.0260(6) Uani 1 1 d D . .
C11_1 C -0.47377(15) 0.51698(17) 0.09619(15) 0.0274(6) Uani 1 1 d D . .
H11_1 H -0.4372 0.5551 0.1125 0.033 Uiso 1 1 calc R . .
C12_1 C -0.54858(16) 0.53613(18) 0.06896(16) 0.0315(7) Uani 1 1 d D . .
H12_1 H -0.5634 0.5868 0.0671 0.038 Uiso 1 1 calc R . .
C13_1 C -0.60147(16) 0.47966(19) 0.04443(17) 0.0344(7) Uani 1 1 d D . .
H13_1 H -0.6528 0.4921 0.0261 0.041 Uiso 1 1 calc R . .
C14_1 C -0.58049(16) 0.40641(19) 0.04632(19) 0.0360(7) Uani 1 1 d D . .
H14_1 H -0.6174 0.3688 0.0288 0.043 Uiso 1 1 calc R . .
C15_1 C -0.50556(15) 0.38660(17) 0.07372(17) 0.0308(7) Uani 1 1 d D . .
O16_1 O -0.48872(12) 0.31296(13) 0.07290(15) 0.0410(6) Uani 1 1 d D . .
H16_1 H -0.4423 0.3074 0.0907 0.062 Uiso 1 1 calc R . .
N3_2 N -0.04643(11) 0.24252(12) 0.16555(12) 0.0160(4) Uani 1 1 d D . .
N4_2 N 0.03004(11) 0.24162(12) 0.18328(12) 0.0169(4) Uani 1 1 d D . .
C5_2 C 0.04371(14) 0.27505(15) 0.12903(14) 0.0197(5) Uani 1 1 d D . .
H5_2 H 0.0916 0.2823 0.1266 0.024 Uiso 1 1 calc R . .
N6_2 N -0.02193(12) 0.29764(13) 0.07667(12) 0.0196(5) Uani 1 1 d D . .
C7_2 C -0.07614(14) 0.27618(15) 0.10142(14) 0.0185(5) Uani 1 1 d D . .
H7_2 H -0.1279 0.2844 0.0760 0.022 Uiso 1 1 calc R . .
N8_2 N -0.03897(12) 0.34046(14) 0.01190(12) 0.0227(5) Uani 1 1 d D . .
C9_2 C 0.01486(15) 0.37492(17) 0.00230(16) 0.0250(6) Uani 1 1 d D . .
H9_2 H 0.0643 0.3664 0.0358 0.030 Uiso 1 1 calc R . .
C10_2 C 0.00150(15) 0.42686(16) -0.05912(15) 0.0245(6) Uani 1 1 d D . .
C11_2 C 0.06210(16) 0.46552(17) -0.06533(16) 0.0286(6) Uani 1 1 d D . .
H11_2 H 0.1108 0.4545 -0.0314 0.034 Uiso 1 1 calc R . .
C12_2 C 0.05272(16) 0.51919(17) -0.11949(16) 0.0296(6) Uani 1 1 d D . .
H12_2 H 0.0946 0.5438 -0.1237 0.035 Uiso 1 1 calc R . .
C13_2 C -0.01853(17) 0.53674(17) -0.16768(16) 0.0307(7) Uani 1 1 d D . .
H13_2 H -0.0256 0.5744 -0.2044 0.037 Uiso 1 1 calc R . .
C14_2 C -0.07923(16) 0.4998(2) -0.16267(17) 0.0345(7) Uani 1 1 d D . .
H14_2 H -0.1278 0.5121 -0.1962 0.041 Uiso 1 1 calc R . .
C15_2 C -0.07025(15) 0.44489(18) -0.10904(16) 0.0293(7) Uani 1 1 d D . .
O16_2 O -0.13333(12) 0.41244(15) -0.10757(13) 0.0416(6) Uani 1 1 d D . .
H16_2 H -0.1225 0.3828 -0.0714 0.062 Uiso 1 1 calc R . .
N3_33 N 0.0449(13) 0.1138(11) 0.261(3) 0.011(4) Uani 0.22 1 d PDU . 2
N4_33 N -0.0314(14) 0.1074(14) 0.243(4) 0.010(5) Uani 0.22 1 d PDU . 2
C5_33 C -0.0481(10) 0.0366(15) 0.239(2) 0.010(4) Uani 0.22 1 d PDU . 2
H5_33 H -0.0969 0.0171 0.2265 0.012 Uiso 0.22 1 calc PR . 2
N6_33 N 0.0143(9) -0.0053(10) 0.2533(14) 0.010(4) Uani 0.22 1 d PDU . 2
C7_33 C 0.0702(11) 0.0445(12) 0.267(2) 0.010(4) Uani 0.22 1 d PDU A 2
H7_33 H 0.1211 0.0315 0.2799 0.013 Uiso 0.22 1 calc PR A 2
N8_33 N 0.0255(13) -0.0820(10) 0.253(2) 0.015(4) Uani 0.22 1 d PDU . 2
C9_33 C -0.0300(13) -0.1265(8) 0.243(3) 0.020(4) Uani 0.22 1 d PDU B 2
H9_33 H -0.0780 -0.1083 0.2366 0.024 Uiso 0.22 1 calc PR B 2
C10_33 C -0.0151(4) -0.2076(5) 0.2397(7) 0.023(3) Uani 0.22 1 d PGDU . 2
C11_33 C 0.0580(4) -0.2319(7) 0.2600(8) 0.032(3) Uani 0.22 1 d PGDU . 2
H11_33 H 0.0970 -0.1968 0.2678 0.038 Uiso 0.22 1 calc PR . 2
C12_33 C 0.0741(4) -0.3077(8) 0.2689(8) 0.035(3) Uani 0.22 1 d PGDU . 2
H12_33 H 0.1241 -0.3243 0.2827 0.042 Uiso 0.22 1 calc PR . 2
C13_33 C 0.0171(6) -0.3591(6) 0.2574(9) 0.030(4) Uani 0.22 1 d PGDU . 2
H13_33 H 0.0281 -0.4109 0.2635 0.036 Uiso 0.22 1 calc PR . 2
C14_33 C -0.0560(5) -0.3348(5) 0.2372(8) 0.027(3) Uani 0.22 1 d PGDU . 2
H14_33 H -0.0950 -0.3700 0.2293 0.032 Uiso 0.22 1 calc PR . 2
C15_33 C -0.0721(4) -0.2590(5) 0.2283(4) 0.023(3) Uani 0.22 1 d PGDU . 2
O16_33 O -0.1455(4) -0.2378(5) 0.2100(6) 0.038(2) Uani 0.22 1 d PGDU . 2
H16_33 H -0.1507 -0.1933 0.1952 0.058 Uiso 0.22 1 calc PR . 2
N3_23 N -0.041(2) 0.1029(12) 0.244(3) 0.013(4) Uani 0.28 1 d PDU . 3
N4_23 N 0.0356(19) 0.1064(12) 0.265(2) 0.011(4) Uani 0.28 1 d PDU . 3
C5_23 C 0.0598(11) 0.0380(14) 0.271(2) 0.012(4) Uani 0.28 1 d PDU C 3
H5_23 H 0.1104 0.0230 0.2877 0.015 Uiso 0.28 1 calc PR C 3
N6_23 N 0.0000 -0.0082(7) 0.2500 0.018(3) Uani 0.56 2 d SPDU . 3
C7_23 C -0.0622(12) 0.0341(14) 0.237(3) 0.017(4) Uani 0.28 1 d PDU D 3
H7_23 H -0.1116 0.0162 0.2248 0.020 Uiso 0.28 1 calc PR D 3
N8_23 N -0.0191(11) -0.0833(8) 0.2423(19) 0.018(4) Uani 0.28 1 d PDU . 3
C9_23 C 0.0370(10) -0.1264(7) 0.260(3) 0.023(3) Uani 0.28 1 d PDU E 3
H9_23 H 0.0862 -0.1068 0.2775 0.028 Uiso 0.28 1 calc PR E 3
C10_23 C 0.0238(3) -0.2070(4) 0.2517(5) 0.021(2) Uani 0.28 1 d PGDU . 3
C11_23 C 0.0860(3) -0.2518(6) 0.2646(6) 0.030(2) Uani 0.28 1 d PGDU . 3
H11_23 H 0.1337 -0.2297 0.2766 0.036 Uiso 0.28 1 calc PR . 3
C12_23 C 0.0784(5) -0.3290(6) 0.2600(7) 0.040(3) Uani 0.28 1 d PGDU . 3
H12_23 H 0.1209 -0.3596 0.2688 0.049 Uiso 0.28 1 calc PR . 3
C13_23 C 0.0086(6) -0.3612(4) 0.2425(8) 0.034(3) Uani 0.28 1 d PGDU . 3
H13_23 H 0.0034 -0.4140 0.2393 0.041 Uiso 0.28 1 calc PR . 3
C14_23 C -0.0536(4) -0.3164(3) 0.2296(7) 0.037(3) Uani 0.28 1 d PGDU . 3
H14_23 H -0.1014 -0.3385 0.2176 0.045 Uiso 0.28 1 calc PR . 3
C15_23 C -0.0460(3) -0.2392(3) 0.2342(3) 0.027(2) Uani 0.28 1 d PGDU . 3
O16_23 O -0.1099(3) -0.1982(4) 0.2211(5) 0.0359(18) Uani 0.28 1 d PGDU . 3
H16_23 H -0.0996 -0.1525 0.2236 0.054 Uiso 0.28 1 calc PR . 3
N73_4 N -0.15622(12) 0.15320(14) 0.28132(13) 0.0223(5) Uani 1 1 d . . .
C74_4 C -0.19229(15) 0.13269(17) 0.31422(16) 0.0248(6) Uani 1 1 d . . .
S75_4 S -0.24225(5) 0.10381(6) 0.36261(5) 0.0390(2) Uani 1 1 d . . .
N76_5 N -0.16965(12) 0.15328(13) 0.13220(13) 0.0209(5) Uani 1 1 d . . .
C77_5 C -0.21006(14) 0.13445(15) 0.07383(14) 0.0188(5) Uani 1 1 d . . .
S78_5 S -0.26687(4) 0.10774(4) -0.00867(4) 0.02851(18) Uani 1 1 d . . .

loop_
_atom_site_aniso_label
_atom_site_aniso_U_11
_atom_site_aniso_U_22
_atom_site_aniso_U_33
_atom_site_aniso_U_23
_atom_site_aniso_U_13
_atom_site_aniso_U_12
Fe1 0.01370(18) 0.0191(2) 0.01503(19) -0.00122(14) 0.00439(14) -0.00072(13)
C91 0.0406(19) 0.048(2) 0.047(2) 0.0055(18) 0.0131(16) 0.0041(16)
O92 0.0394(13) 0.0394(14) 0.0433(14) -0.0025(11) 0.0092(11) 0.0091(11)
C93 0.083(3) 0.059(3) 0.086(4) -0.004(3) 0.058(3) -0.003(2)
O94 0.0570(17) 0.0559(18) 0.0685(19) -0.0080(15) 0.0400(15) -0.0052(14)
N3_1 0.0181(11) 0.0235(12) 0.0207(11) -0.0017(9) 0.0062(9) -0.0011(9)
N4_1 0.0207(11) 0.0191(12) 0.0249(12) -0.0052(9) 0.0055(9) 0.0002(9)
C5_1 0.0213(13) 0.0244(15) 0.0211(13) -0.0047(11) 0.0046(10) 0.0020(11)
N6_1 0.0154(10) 0.0285(13) 0.0229(12) -0.0018(10) 0.0057(9) 0.0058(9)
C7_1 0.0173(12) 0.0257(15) 0.0255(14) 0.0006(11) 0.0071(10) 0.0013(10)
N8_1 0.0152(11) 0.0366(14) 0.0242(12) -0.0005(11) 0.0049(9) 0.0050(10)
C9_1 0.0220(13) 0.0316(16) 0.0183(13) -0.0008(11) 0.0077(10) 0.0064(11)
C10_1 0.0230(13) 0.0380(17) 0.0177(13) -0.0004(12) 0.0080(11) 0.0076(12)
C11_1 0.0265(14) 0.0389(18) 0.0159(12) -0.0025(12) 0.0067(11) 0.0097(12)
C12_1 0.0323(16) 0.0439(19) 0.0198(14) 0.0026(13) 0.0112(12) 0.0138(14)
C13_1 0.0239(14) 0.052(2) 0.0274(15) 0.0084(14) 0.0092(12) 0.0156(14)
C14_1 0.0219(14) 0.046(2) 0.0371(17) 0.0056(15) 0.0074(13) 0.0054(13)
C15_1 0.0245(14) 0.0423(19) 0.0252(14) 0.0046(13) 0.0085(12) 0.0091(13)
O16_1 0.0225(11) 0.0351(13) 0.0583(16) 0.0018(11) 0.0062(10) 0.0044(9)
N3_2 0.0115(9) 0.0175(11) 0.0174(10) 0.0006(9) 0.0033(8) 0.0014(8)
N4_2 0.0126(10) 0.0190(11) 0.0191(10) -0.0003(9) 0.0057(8) -0.0008(8)
C5_2 0.0165(12) 0.0234(14) 0.0183(12) 0.0052(11) 0.0052(10) 0.0015(10)
N6_2 0.0208(11) 0.0204(12) 0.0174(11) 0.0044(9) 0.0068(9) 0.0009(9)
C7_2 0.0158(12) 0.0215(13) 0.0169(12) 0.0012(10) 0.0044(10) -0.0003(10)
N8_2 0.0236(11) 0.0264(13) 0.0172(11) 0.0066(9) 0.0062(9) 0.0021(9)
C9_2 0.0231(13) 0.0290(15) 0.0210(13) 0.0043(12) 0.0058(11) 0.0004(11)
C10_2 0.0272(14) 0.0255(15) 0.0210(13) 0.0049(11) 0.0088(11) 0.0004(11)
C11_2 0.0275(14) 0.0332(17) 0.0238(14) 0.0058(12) 0.0076(12) -0.0029(12)
C12_2 0.0364(16) 0.0286(16) 0.0255(14) 0.0047(12) 0.0133(12) -0.0046(13)
C13_2 0.0422(17) 0.0299(16) 0.0241(15) 0.0080(12) 0.0168(13) 0.0061(13)
C14_2 0.0298(15) 0.047(2) 0.0269(15) 0.0151(14) 0.0106(12) 0.0110(14)
C15_2 0.0269(14) 0.0393(18) 0.0238(14) 0.0104(13) 0.0115(12) 0.0037(13)
O16_2 0.0257(11) 0.0628(17) 0.0343(12) 0.0247(12) 0.0085(9) 0.0020(11)
N3_33 0.008(5) 0.015(5) 0.011(7) -0.003(5) 0.004(4) 0.003(3)
N4_33 0.011(6) 0.011(5) 0.008(7) 0.000(4) 0.005(5) 0.001(3)
C5_33 0.008(5) 0.012(5) 0.011(7) 0.001(4) 0.005(4) -0.001(3)
N6_33 0.009(5) 0.011(4) 0.009(6) 0.001(3) 0.002(4) 0.003(3)
C7_33 0.009(5) 0.015(5) 0.009(6) 0.000(4) 0.005(4) -0.002(3)
N8_33 0.016(5) 0.015(4) 0.014(6) 0.001(4) 0.005(4) 0.002(3)
C9_33 0.019(5) 0.022(4) 0.021(6) 0.000(4) 0.008(5) -0.005(3)
C10_33 0.027(4) 0.020(3) 0.020(6) 0.000(4) 0.006(4) -0.003(3)
C11_33 0.029(4) 0.030(4) 0.039(6) 0.003(4) 0.016(4) 0.001(3)
C12_33 0.028(4) 0.033(5) 0.045(6) -0.002(4) 0.015(4) 0.001(3)
C13_33 0.031(5) 0.026(4) 0.032(6) -0.001(4) 0.008(4) 0.001(3)
C14_33 0.029(4) 0.023(4) 0.032(5) 0.008(4) 0.016(4) -0.006(3)
C15_33 0.029(4) 0.021(4) 0.025(5) -0.004(4) 0.015(4) -0.001(3)
O16_33 0.031(3) 0.034(4) 0.049(4) -0.001(4) 0.013(3) -0.001(3)
N3_23 0.008(5) 0.020(4) 0.013(6) -0.001(5) 0.005(4) 0.002(4)
N4_23 0.011(5) 0.016(4) 0.010(7) -0.002(4) 0.008(4) 0.002(3)
C5_23 0.014(4) 0.014(4) 0.009(6) -0.001(4) 0.004(4) 0.003(3)
N6_23 0.020(5) 0.017(3) 0.018(5) 0.000 0.007(4) 0.000
C7_23 0.017(5) 0.018(4) 0.017(7) 0.003(4) 0.006(4) -0.001(3)
N8_23 0.018(5) 0.020(3) 0.019(6) 0.000(4) 0.010(4) -0.003(2)
C9_23 0.019(5) 0.026(3) 0.024(5) 0.001(4) 0.007(4) 0.004(3)
C10_23 0.021(3) 0.026(3) 0.017(4) -0.003(3) 0.008(3) 0.001(2)
C11_23 0.030(2) 0.030(2) 0.030(3) -0.0003(10) 0.0109(12) 0.0008(10)
C12_23 0.041(4) 0.031(4) 0.048(5) -0.008(4) 0.014(4) 0.004(3)
C13_23 0.040(4) 0.025(4) 0.036(6) 0.002(4) 0.010(4) 0.002(3)
C14_23 0.039(4) 0.030(3) 0.045(5) -0.002(4) 0.017(4) -0.003(3)
C15_23 0.025(3) 0.026(3) 0.032(5) -0.003(4) 0.014(4) 0.003(3)
O16_23 0.023(3) 0.028(3) 0.051(4) -0.003(3) 0.007(3) -0.002(3)
N73_4 0.0197(11) 0.0251(13) 0.0205(11) -0.0024(9) 0.0054(9) -0.0023(9)
C74_4 0.0198(13) 0.0294(16) 0.0228(13) -0.0032(12) 0.0049(11) -0.0008(11)
S75_4 0.0362(4) 0.0502(5) 0.0408(5) 0.0055(4) 0.0260(4) -0.0033(4)
N76_5 0.0194(11) 0.0230(12) 0.0204(11) 0.0015(9) 0.0072(9) 0.0011(9)
C77_5 0.0170(12) 0.0197(13) 0.0198(13) 0.0036(10) 0.0068(10) 0.0027(10)
S78_5 0.0237(3) 0.0347(4) 0.0193(3) -0.0055(3) -0.0015(3) 0.0059(3)

loop_
_atom_type_symbol
_atom_type_description
_atom_type_scat_dispersion_real
_atom_type_scat_dispersion_imag
_atom_type_scat_source
C C 0.0033 0.0016 'International Tables Vol C Tables 4.2.6.8 and 6.1.1.4'
H H 0.0000 0.0000 'International Tables Vol C Tables 4.2.6.8 and 6.1.1.4'
N N 0.0061 0.0033 'International Tables Vol C Tables 4.2.6.8 and 6.1.1.4'
O O 0.0106 0.0060 'International Tables Vol C Tables 4.2.6.8 and 6.1.1.4'
S S 0.1246 0.1234 'International Tables Vol C Tables 4.2.6.8 and 6.1.1.4'
Fe Fe 0.3463 0.8444 'International Tables Vol C Tables 4.2.6.8 and 6.1.1.4'

loop_
_geom_angle_atom_site_label_1
_geom_angle_atom_site_label_2
_geom_angle_atom_site_label_3
_geom_angle
_geom_angle_site_symmetry_1
_geom_angle_site_symmetry_3
N3_33 Fe1 N73_4 90.2(13) 2 .
N3_33 Fe1 N76_5 88.8(12) 2 .
N73_4 Fe1 N76_5 91.03(10) . .
N3_33 Fe1 N4_2 91.1(12) 2 2
N73_4 Fe1 N4_2 90.00(9) . 2
N76_5 Fe1 N4_2 178.97(9) . 2
N3_33 Fe1 N3_2 91.0(13) 2 .
N73_4 Fe1 N3_2 178.75(9) . .
N76_5 Fe1 N3_2 88.47(9) . .
N4_2 Fe1 N3_2 90.51(9) 2 .
N3_33 Fe1 N3_1 175.6(8) 2 .
N73_4 Fe1 N3_1 87.78(10) . .
N76_5 Fe1 N3_1 87.34(10) . .
N4_2 Fe1 N3_1 92.77(9) 2 .
N3_2 Fe1 N3_1 91.06(9) . .
N3_33 Fe1 N3_23 3(2) 2 .
N73_4 Fe1 N3_23 87.3(10) . .
N76_5 Fe1 N3_23 89.3(13) . .
N4_2 Fe1 N3_23 90.7(13) 2 .
N3_2 Fe1 N3_23 93.8(10) . .
N3_1 Fe1 N3_23 174.0(10) . .
N3_33 Fe1 N4_23 4(2) 2 2
N73_4 Fe1 N4_23 93.9(13) . 2
N76_5 Fe1 N4_23 88.0(11) . 2
N4_2 Fe1 N4_23 91.9(11) 2 2
N3_2 Fe1 N4_23 87.3(13) . 2
N3_1 Fe1 N4_23 175.1(12) . 2
N3_23 Fe1 N4_23 6.7(18) . 2
N3_33 Fe1 N4_33 3.9(14) 2 .
N73_4 Fe1 N4_33 92.4(15) . .
N76_5 Fe1 N4_33 91.9(15) . .
N4_2 Fe1 N4_33 88.0(14) 2 .
N3_2 Fe1 N4_33 88.7(15) . .
N3_1 Fe1 N4_33 179.2(17) . .
N3_23 Fe1 N4_33 5.8(12) . .
N4_23 Fe1 N4_33 4(3) 2 .
O92 C91 H91A 109.5 . .
O92 C91 H91B 109.5 . .
H91A C91 H91B 109.5 . .
O92 C91 H91C 109.5 . .
H91A C91 H91C 109.5 . .
H91B C91 H91C 109.5 . .
C91 O92 H92 109.5 . .
O94 C93 H93A 109.5 8_556 .
O94 C93 H93B 109.5 8_556 .
H93A C93 H93B 109.5 . .
O94 C93 H93C 109.5 8_556 .
H93A C93 H93C 109.5 . .
H93B C93 H93C 109.5 . .
C93 O94 H94 109.5 8_455 .
C7_1 N3_1 N4_1 108.1(2) . .
C7_1 N3_1 Fe1 124.6(2) . .
N4_1 N3_1 Fe1 127.16(17) . .
C5_1 N4_1 N3_1 106.4(2) . .
N4_1 C5_1 N6_1 110.0(3) . .
N4_1 C5_1 H5_1 125.0 . .
N6_1 C5_1 H5_1 125.0 . .
C7_1 N6_1 C5_1 106.2(2) . .
C7_1 N6_1 N8_1 121.0(2) . .
C5_1 N6_1 N8_1 132.7(2) . .
N3_1 C7_1 N6_1 109.3(2) . .
N3_1 C7_1 H7_1 125.3 . .
N6_1 C7_1 H7_1 125.3 . .
C9_1 N8_1 N6_1 116.8(2) . .
N8_1 C9_1 C10_1 119.9(3) . .
N8_1 C9_1 H9_1 120.1 . .
C10_1 C9_1 H9_1 120.1 . .
C11_1 C10_1 C15_1 119.2(2) . .
C11_1 C10_1 C9_1 117.5(3) . .
C15_1 C10_1 C9_1 123.3(3) . .
C10_1 C11_1 C12_1 120.9(3) . .
C10_1 C11_1 H11_1 119.5 . .
C12_1 C11_1 H11_1 119.5 . .
C13_1 C12_1 C11_1 118.8(3) . .
C13_1 C12_1 H12_1 120.6 . .
C11_1 C12_1 H12_1 120.6 . .
C14_1 C13_1 C12_1 121.0(3) . .
C14_1 C13_1 H13_1 119.5 . .
C12_1 C13_1 H13_1 119.5 . .
C15_1 C14_1 C13_1 120.7(3) . .
C15_1 C14_1 H14_1 119.7 . .
C13_1 C14_1 H14_1 119.7 . .
O16_1 C15_1 C14_1 117.5(3) . .
O16_1 C15_1 C10_1 123.1(2) . .
C14_1 C15_1 C10_1 119.4(3) . .
C15_1 O16_1 H16_1 109.5 . .
C7_2 N3_2 N4_2 107.5(2) . .
C7_2 N3_2 Fe1 126.17(17) . .
N4_2 N3_2 Fe1 126.24(16) . .
C5_2 N4_2 N3_2 107.6(2) . .
C5_2 N4_2 Fe1 128.92(17) . 2
N3_2 N4_2 Fe1 123.50(16) . 2
N4_2 C5_2 N6_2 108.8(2) . .
N4_2 C5_2 H5_2 125.6 . .
N6_2 C5_2 H5_2 125.6 . .
C7_2 N6_2 C5_2 106.6(2) . .
C7_2 N6_2 N8_2 120.5(2) . .
C5_2 N6_2 N8_2 132.6(2) . .
N3_2 C7_2 N6_2 109.5(2) . .
N3_2 C7_2 H7_2 125.3 . .
N6_2 C7_2 H7_2 125.3 . .
C9_2 N8_2 N6_2 117.0(2) . .
N8_2 C9_2 C10_2 120.9(2) . .
N8_2 C9_2 H9_2 119.5 . .
C10_2 C9_2 H9_2 119.5 . .
C11_2 C10_2 C15_2 118.3(2) . .
C11_2 C10_2 C9_2 118.6(2) . .
C15_2 C10_2 C9_2 122.9(2) . .
C10_2 C11_2 C12_2 121.6(3) . .
C10_2 C11_2 H11_2 119.2 . .
C12_2 C11_2 H11_2 119.2 . .
C11_2 C12_2 C13_2 119.3(3) . .
C11_2 C12_2 H12_2 120.4 . .
C13_2 C12_2 H12_2 120.4 . .
C14_2 C13_2 C12_2 120.4(3) . .
C14_2 C13_2 H13_2 119.8 . .
C12_2 C13_2 H13_2 119.8 . .
C13_2 C14_2 C15_2 120.7(3) . .
C13_2 C14_2 H14_2 119.6 . .
C15_2 C14_2 H14_2 119.6 . .
O16_2 C15_2 C14_2 116.6(2) . .
O16_2 C15_2 C10_2 123.7(2) . .
C14_2 C15_2 C10_2 119.7(3) . .
C15_2 O16_2 H16_2 109.5 . .
N4_33 N3_33 C7_33 85(8) 2 .
C7_33 N3_33 N4_33 105.5(13) . .
C5_33 N3_33 N4_33 87.7(15) 2 .
C7_33 N3_33 N3_33 110.3(10) . 2
C5_33 N3_33 N3_33 92.4(15) 2 2
N4_33 N3_33 Fe1 149(9) 2 2
C7_33 N3_33 Fe1 125.5(16) . 2
C5_33 N3_33 Fe1 143(2) 2 2
N4_33 N3_33 Fe1 128.9(17) . 2
N3_33 N3_33 Fe1 124.2(8) 2 2
N3_33 N4_33 N4_33 153(10) 2 2
N3_33 N4_33 C5_33 102(9) 2 .
N4_33 N4_33 C5_33 103.3(12) 2 .
N3_33 N4_33 C7_33 84(9) 2 2
N4_33 N4_33 C7_33 121.8(14) 2 2
N3_33 N4_33 N3_33 149(10) 2 .
C5_33 N4_33 N3_33 108.0(13) . .
C7_33 N4_33 N3_33 126.6(18) 2 .
N3_33 N4_33 C5_33 163(10) 2 2
C5_33 N4_33 C5_33 62.0(13) . 2
C7_33 N4_33 C5_33 80.5(12) 2 2
N3_33 N4_33 C5_33 46.1(10) . 2
N4_33 N4_33 Fe1 127.9(10) 2 .
C5_33 N4_33 Fe1 128.7(17) . .
C7_33 N4_33 Fe1 110.2(18) 2 .
N3_33 N4_33 Fe1 123.2(18) . .
C5_33 N4_33 Fe1 169.1(18) 2 .
N4_33 C5_33 N6_33 110.3(14) . .
N6_33 C5_33 N4_33 74.9(15) . 2
N4_33 C5_33 H5_33 124.9 . .
N6_33 C5_33 H5_33 124.9 . .
N4_33 C5_33 H5_33 160.2 2 .
N6_33 N6_33 C5_33 129.3(16) 2 2
N6_33 N6_33 C7_33 138.6(10) 2 .
C5_33 N6_33 C5_33 96(2) 2 .
C7_33 N6_33 C5_33 105.1(13) . .
N6_33 N6_33 N8_33 98.8(11) 2 .
C5_33 N6_33 N8_33 132(2) 2 .
C7_33 N6_33 N8_33 122.6(16) . .
C5_33 N6_33 N8_33 132.3(16) . .
N6_33 N6_33 N8_33 62.1(11) 2 2
C5_33 N6_33 N8_33 168(2) 2 2
C7_33 N6_33 N8_33 159.1(17) . 2
C5_33 N6_33 N8_33 95.6(16) . 2
C5_33 N6_33 C7_33 99.0(16) 2 2
C7_33 N6_33 C7_33 108.4(16) . 2
N8_33 N6_33 C7_33 128.9(15) . 2
N8_33 N6_33 C7_33 92.3(13) 2 2
N3_33 C7_33 N6_33 111.1(14) . .
N3_33 C7_33 H7_33 124.5 . .
N6_33 C7_33 H7_33 124.5 . .
C9_33 N8_33 N8_33 95(3) 2 2
C9_33 N8_33 C9_33 57(3) 2 .
C9_33 N8_33 N6_33 173(6) 2 .
N8_33 N8_33 N6_33 81.1(12) 2 .
C9_33 N8_33 N6_33 119.3(19) . .
C9_33 N8_33 N6_33 156(4) 2 2
N8_33 N8_33 N6_33 62.0(10) 2 2
C9_33 N8_33 N6_33 100.2(18) . 2
N8_33 C9_33 C10_33 116.8(16) . .
N8_33 C9_33 H9_33 121.6 . .
C10_33 C9_33 H9_33 121.6 . .
C10_33 C10_33 C11_33 133(3) 2 2
C11_33 C10_33 C11_33 131.3(5) 2 .
C10_33 C10_33 C15_33 131.1(15) 2 .
C11_33 C10_33 C15_33 120.0 . .
C10_33 C10_33 C9_33 97.8(14) 2 .
C11_33 C10_33 C9_33 105.8(13) 2 .
C11_33 C10_33 C9_33 119.1(9) . .
C15_33 C10_33 C9_33 120.2(9) . .
C10_33 C10_33 C9_33 62.2(12) 2 2
C11_33 C10_33 C9_33 143.3(17) 2 2
C11_33 C10_33 C9_33 79.3(9) . 2
C15_33 C10_33 C9_33 159.4(11) . 2
C11_33 C10_33 C15_33 118.2(5) 2 2
C15_33 C10_33 C15_33 107.4(3) . 2
C9_33 C10_33 C15_33 130.6(11) . 2
C9_33 C10_33 C15_33 91.3(10) 2 2
C12_33 C11_33 C10_33 120.0 . .
C12_33 C11_33 H11_33 120.0 . .
C10_33 C11_33 H11_33 120.0 . .
C11_33 C12_33 C13_33 120.0 . .
C11_33 C12_33 H12_33 120.0 . .
C13_33 C12_33 H12_33 120.0 . .
C14_33 C13_33 C12_33 120.0 . .
C14_33 C13_33 H13_33 120.0 . .
C12_33 C13_33 H13_33 120.0 . .
C15_33 C14_33 C13_33 120.0 . .
C15_33 C14_33 H14_33 120.0 . .
C13_33 C14_33 H14_33 120.0 . .
O16_33 C15_33 C14_33 117.6 . .
O16_33 C15_33 C10_33 122.4 . .
C14_33 C15_33 C10_33 120.0 . .
O16_33 C15_33 C10_33 133.0(3) . 2
C14_33 C15_33 C10_33 108.4(3) . 2
C15_33 O16_33 H16_33 109.5 . .
N4_23 N3_23 C5_23 105(10) 2 2
N4_23 N3_23 C7_23 113(10) 2 .
N4_23 N3_23 N4_23 59(10) 2 .
C5_23 N3_23 N4_23 107.6(19) 2 .
C7_23 N3_23 N4_23 109.6(13) . .
N4_23 N3_23 N3_23 53(10) 2 2
C5_23 N3_23 N3_23 104(2) 2 2
C7_23 N3_23 N3_23 106.7(12) . 2
N4_23 N3_23 Fe1 91(7) 2 .
C5_23 N3_23 Fe1 131(3) 2 .
C7_23 N3_23 Fe1 130(2) . .
N4_23 N3_23 Fe1 120(2) . .
N3_23 N3_23 Fe1 121.9(10) 2 .
N3_23 N4_23 C5_23 65(10) 2 .
N3_23 N4_23 N4_23 112(10) 2 2
C5_23 N4_23 N4_23 109.3(13) . 2
N3_23 N4_23 C7_23 58(10) 2 2
N4_23 N4_23 C7_23 109.5(19) 2 2
N3_23 N4_23 N3_23 120(10) 2 .
C5_23 N4_23 N3_23 107.0(14) . .
C7_23 N4_23 N3_23 108.2(17) 2 .
N3_23 N4_23 Fe1 82(8) 2 2
C5_23 N4_23 Fe1 124(2) . 2
N4_23 N4_23 Fe1 125.0(13) 2 2
C7_23 N4_23 Fe1 122(3) 2 2
N3_23 N4_23 Fe1 129(2) . 2
N4_23 C5_23 N6_23 108.1(13) . .
N4_23 C5_23 H5_23 126.0 . .
N6_23 C5_23 H5_23 126.0 . .
C5_23 N6_23 C5_23 105(2) . 2
C5_23 N6_23 C7_23 108.3(10) 2 2
C5_23 N6_23 C7_23 108.3(10) . .
C7_23 N6_23 C7_23 113(2) 2 .
C5_23 N6_23 N8_23 141.9(14) . .
C5_23 N6_23 N8_23 113.3(14) 2 .
C7_23 N6_23 N8_23 137.7(14) 2 .
C7_23 N6_23 N8_23 109.7(13) . .
C5_23 N6_23 N8_23 113.3(14) . 2
C5_23 N6_23 N8_23 141.9(14) 2 2
C7_23 N6_23 N8_23 109.7(13) 2 2
C7_23 N6_23 N8_23 137.7(14) . 2
N3_23 C7_23 N6_23 106.8(12) . .
N3_23 C7_23 H7_23 126.6 . .
N6_23 C7_23 H7_23 126.6 . .
N8_23 N8_23 C9_23 112(2) 2 2
C9_23 N8_23 C9_23 76(2) 2 .
N8_23 N8_23 N6_23 75.7(8) 2 2
C9_23 N8_23 N6_23 169(4) 2 2
C9_23 N8_23 N6_23 113.1(15) . 2
N8_23 N8_23 N6_23 75.7(8) 2 .
C9_23 N8_23 N6_23 169(4) 2 .
C9_23 N8_23 N6_23 113.1(15) . .
N8_23 C9_23 C10_23 118.1(14) . .
N8_23 C9_23 H9_23 121.0 . .
C10_23 C9_23 H9_23 121.0 . .
C15_23 C10_23 C10_23 119.3(12) 2 2
C10_23 C10_23 C11_23 143.9(3) 2 .
C15_23 C10_23 C15_23 98.7(8) 2 .
C11_23 C10_23 C15_23 120.0 . .
C15_23 C10_23 C9_23 134.6(13) 2 .
C10_23 C10_23 C9_23 98.2(8) 2 .
C11_23 C10_23 C9_23 116.4(7) . .
C15_23 C10_23 C9_23 123.6(7) . .
C15_23 C10_23 O16_23 62.0(8) 2 2
C10_23 C10_23 O16_23 165(2) 2 2
C15_23 C10_23 O16_23 160.8(2) . 2
C9_23 C10_23 O16_23 75.0(7) . 2
C15_23 C10_23 C9_23 164(2) 2 2
C10_23 C10_23 C9_23 52.7(6) 2 2
C11_23 C10_23 C9_23 162.9(6) . 2
C15_23 C10_23 C9_23 77.1(6) . 2
C9_23 C10_23 C9_23 46.5(12) . 2
O16_23 C10_23 C9_23 121.5(6) 2 2
C10_23 C11_23 C12_23 120.0 . .
C10_23 C11_23 H11_23 120.0 . .
C12_23 C11_23 H11_23 120.0 . .
C13_23 C12_23 C11_23 120.0 . .
C13_23 C12_23 H12_23 120.0 . .
C11_23 C12_23 H12_23 120.0 . .
C14_23 C13_23 C12_23 120.0 . .
C14_23 C13_23 H13_23 120.0 . .
C12_23 C13_23 H13_23 120.0 . .
C13_23 C14_23 C15_23 120.0 . .
C15_23 C14_23 C14_23 84.3 . 2
C13_23 C14_23 H14_23 120.0 . .
C15_23 C14_23 H14_23 120.0 . .
C14_23 C14_23 H14_23 154.2 2 .
O16_23 C15_23 C14_23 116.9 . .
O16_23 C15_23 C10_23 123.1 . .
C14_23 C15_23 C10_23 120.0 . .
C15_23 O16_23 H16_23 109.5 . .
C74_4 N73_4 Fe1 174.4(2) . .
N73_4 C74_4 S75_4 178.9(3) . .
C77_5 N76_5 Fe1 172.8(2) . .
N76_5 C77_5 S78_5 179.8(3) . .

loop_
_geom_bond_atom_site_label_1
_geom_bond_atom_site_label_2
_geom_bond_distance
_geom_bond_site_symmetry_2
Fe1 N3_33 1.80(2) 2
Fe1 N73_4 1.949(2) .
Fe1 N76_5 1.952(2) .
Fe1 N4_2 1.974(2) 2
Fe1 N3_2 1.978(2) .
Fe1 N3_1 1.987(2) .
Fe1 N3_23 1.996(19) .
Fe1 N4_23 2.01(2) 2
Fe1 N4_33 2.035(19) .
C91 O92 1.410(5) .
C91 H91A 0.9800 .
C91 H91B 0.9800 .
C91 H91C 0.9800 .
O92 H92 0.8400 .
C93 O94 1.462(6) 8_556
C93 H93A 0.9800 .
C93 H93B 0.9800 .
C93 H93C 0.9800 .
O94 C93 1.462(6) 8_455
O94 H94 0.8400 .
N3_1 C7_1 1.315(3) .
N3_1 N4_1 1.388(3) .
N4_1 C5_1 1.310(3) .
C5_1 N6_1 1.365(4) .
C5_1 H5_1 0.9500 .
N6_1 C7_1 1.343(4) .
N6_1 N8_1 1.401(3) .
C7_1 H7_1 0.9500 .
N8_1 C9_1 1.289(4) .
C9_1 C10_1 1.457(4) .
C9_1 H9_1 0.9500 .
C10_1 C11_1 1.401(4) .
C10_1 C15_1 1.398(4) .
C11_1 C12_1 1.388(4) .
C11_1 H11_1 0.9500 .
C12_1 C13_1 1.392(4) .
C12_1 H12_1 0.9500 .
C13_1 C14_1 1.370(4) .
C13_1 H13_1 0.9500 .
C14_1 C15_1 1.393(4) .
C14_1 H14_1 0.9500 .
C15_1 O16_1 1.361(4) .
O16_1 H16_1 0.8400 .
N3_2 C7_2 1.304(3) .
N3_2 N4_2 1.388(3) .
N4_2 C5_2 1.310(3) .
N4_2 Fe1 1.974(2) 2
C5_2 N6_2 1.362(3) .
C5_2 H5_2 0.9500 .
N6_2 C7_2 1.352(3) .
N6_2 N8_2 1.396(3) .
C7_2 H7_2 0.9500 .
N8_2 C9_2 1.278(4) .
C9_2 C10_2 1.451(4) .
C9_2 H9_2 0.9500 .
C10_2 C11_2 1.401(4) .
C10_2 C15_2 1.406(4) .
C11_2 C12_2 1.380(4) .
C11_2 H11_2 0.9500 .
C12_2 C13_2 1.387(4) .
C12_2 H12_2 0.9500 .
C13_2 C14_2 1.378(4) .
C13_2 H13_2 0.9500 .
C14_2 C15_2 1.391(4) .
C14_2 H14_2 0.9500 .
C15_2 O16_2 1.358(3) .
O16_2 H16_2 0.8400 .
N3_33 C7_33 1.325(16) .
N3_33 C5_33 1.39(3) 2
N3_33 N4_33 1.390(15) .
N3_33 Fe1 1.80(2) 2
N4_33 N4_33 1.14(5) 2
N4_33 C5_33 1.304(17) .
N4_33 C7_33 1.33(4) 2
C5_33 N6_33 1.357(16) .
C5_33 H5_33 0.9500 .
N6_33 C7_33 1.350(15) .
N6_33 N8_33 1.392(15) .
N6_33 N8_33 1.56(2) 2
C7_33 H7_33 0.9500 .
N8_33 C9_33 1.290(16) .
N8_33 N6_33 1.56(2) 2
C9_33 C10_33 1.486(13) .
C9_33 H9_33 0.9500 .
C10_33 C11_33 1.3900 .
C10_33 C15_33 1.3900 .
C11_33 C12_33 1.3900 .
C11_33 H11_33 0.9500 .
C12_33 C13_33 1.3900 .
C12_33 H12_33 0.9500 .
C13_33 C14_33 1.3900 .
C13_33 H13_33 0.9500 .
C14_33 C15_33 1.3900 .
C14_33 H14_33 0.9500 .
C15_33 O16_33 1.3817 .
O16_33 H16_33 0.8400 .
N3_23 C5_23 1.22(5) 2
N3_23 C7_23 1.291(16) .
N3_23 N4_23 1.390(12) .
N3_23 N3_23 1.52(7) 2
N4_23 C5_23 1.302(16) .
N4_23 N4_23 1.28(7) 2
N4_23 C7_23 1.40(5) 2
N4_23 Fe1 2.01(2) 2
C5_23 N6_23 1.356(16) .
C5_23 H5_23 0.9500 .
N6_23 C5_23 1.356(16) 2
N6_23 C7_23 1.363(16) 2
N6_23 C7_23 1.363(16) .
N6_23 N8_23 1.390(13) .
N6_23 N8_23 1.390(13) 2
C7_23 H7_23 0.9500 .
N8_23 C9_23 0.84(2) 2
N8_23 C9_23 1.272(14) .
N8_23 N6_23 1.390(13) 2
C9_23 C10_23 1.465(12) .
C9_23 H9_23 0.9500 .
C10_23 C11_23 1.3900 .
C10_23 C15_23 1.3900 .
C10_23 O16_23 1.558(12) 2
C11_23 C12_23 1.3900 .
C11_23 H11_23 0.9500 .
C12_23 C13_23 1.3900 .
C12_23 H12_23 0.9500 .
C13_23 C14_23 1.3900 .
C13_23 H13_23 0.9500 .
C14_23 C15_23 1.3900 .
C14_23 H14_23 0.9500 .
C15_23 O16_23 1.3764 .
O16_23 H16_23 0.8400 .
N73_4 C74_4 1.157(4) .
C74_4 S75_4 1.647(3) .
N76_5 C77_5 1.160(4) .
C77_5 S78_5 1.638(3) .

loop_
_geom_torsion_atom_site_label_1
_geom_torsion_atom_site_label_2
_geom_torsion_atom_site_label_3
_geom_torsion_atom_site_label_4
_geom_torsion
_geom_torsion_site_symmetry_1
_geom_torsion_site_symmetry_4
N73_4 Fe1 N3_1 C7_1 -49.0(2) . .
N76_5 Fe1 N3_1 C7_1 42.1(2) . .
N4_2 Fe1 N3_1 C7_1 -138.9(2) 2 .
N3_2 Fe1 N3_1 C7_1 130.5(2) . .
N73_4 Fe1 N3_1 N4_1 135.5(2) . .
N76_5 Fe1 N3_1 N4_1 -133.3(2) . .
N4_2 Fe1 N3_1 N4_1 45.7(2) 2 .
N3_2 Fe1 N3_1 N4_1 -44.9(2) . .
C7_1 N3_1 N4_1 C5_1 -0.5(3) . .
Fe1 N3_1 N4_1 C5_1 175.58(19) . .
N3_1 N4_1 C5_1 N6_1 0.7(3) . .
N4_1 C5_1 N6_1 C7_1 -0.7(3) . .
N4_1 C5_1 N6_1 N8_1 -176.2(3) . .
N4_1 N3_1 C7_1 N6_1 0.1(3) . .
Fe1 N3_1 C7_1 N6_1 -176.12(18) . .
C5_1 N6_1 C7_1 N3_1 0.4(3) . .
N8_1 N6_1 C7_1 N3_1 176.5(2) . .
C7_1 N6_1 N8_1 C9_1 178.3(3) . .
C5_1 N6_1 N8_1 C9_1 -6.7(4) . .
N6_1 N8_1 C9_1 C10_1 -179.9(2) . .
N8_1 C9_1 C10_1 C11_1 176.8(3) . .
N8_1 C9_1 C10_1 C15_1 -4.0(4) . .
C15_1 C10_1 C11_1 C12_1 1.9(4) . .
C9_1 C10_1 C11_1 C12_1 -178.8(3) . .
C10_1 C11_1 C12_1 C13_1 -0.8(4) . .
C11_1 C12_1 C13_1 C14_1 -0.6(5) . .
C12_1 C13_1 C14_1 C15_1 0.8(5) . .
C13_1 C14_1 C15_1 O16_1 -179.0(3) . .
C13_1 C14_1 C15_1 C10_1 0.4(5) . .
C11_1 C10_1 C15_1 O16_1 177.7(3) . .
C9_1 C10_1 C15_1 O16_1 -1.5(5) . .
C11_1 C10_1 C15_1 C14_1 -1.8(4) . .
C9_1 C10_1 C15_1 C14_1 179.1(3) . .
N3_33 Fe1 N3_2 C7_2 133.0(12) 2 .
N76_5 Fe1 N3_2 C7_2 44.2(2) . .
N4_2 Fe1 N3_2 C7_2 -135.9(2) 2 .
N3_1 Fe1 N3_2 C7_2 -43.2(2) . .
N3_23 Fe1 N3_2 C7_2 133.3(13) . .
N4_23 Fe1 N3_2 C7_2 132.2(11) 2 .
N4_33 Fe1 N3_2 C7_2 136.1(14) . .
N3_33 Fe1 N3_2 N4_2 -43.9(12) 2 .
N76_5 Fe1 N3_2 N4_2 -132.7(2) . .
N4_2 Fe1 N3_2 N4_2 47.23(18) 2 .
N3_1 Fe1 N3_2 N4_2 140.0(2) . .
N3_23 Fe1 N3_2 N4_2 -43.5(13) . .
N4_23 Fe1 N3_2 N4_2 -44.6(11) 2 .
N4_33 Fe1 N3_2 N4_2 -40.7(14) . .
C7_2 N3_2 N4_2 C5_2 0.1(3) . .
Fe1 N3_2 N4_2 C5_2 177.46(19) . .
C7_2 N3_2 N4_2 Fe1 179.88(18) . 2
Fe1 N3_2 N4_2 Fe1 -2.8(3) . 2
N3_2 N4_2 C5_2 N6_2 0.1(3) . .
Fe1 N4_2 C5_2 N6_2 -179.67(18) 2 .
N4_2 C5_2 N6_2 C7_2 -0.2(3) . .
N4_2 C5_2 N6_2 N8_2 173.9(3) . .
N4_2 N3_2 C7_2 N6_2 -0.3(3) . .
Fe1 N3_2 C7_2 N6_2 -177.61(17) . .
C5_2 N6_2 C7_2 N3_2 0.3(3) . .
N8_2 N6_2 C7_2 N3_2 -174.6(2) . .
C7_2 N6_2 N8_2 C9_2 162.1(3) . .
C5_2 N6_2 N8_2 C9_2 -11.3(4) . .
N6_2 N8_2 C9_2 C10_2 -173.5(3) . .
N8_2 C9_2 C10_2 C11_2 177.4(3) . .
N8_2 C9_2 C10_2 C15_2 2.9(5) . .
C15_2 C10_2 C11_2 C12_2 -1.1(5) . .
C9_2 C10_2 C11_2 C12_2 -175.8(3) . .
C10_2 C11_2 C12_2 C13_2 1.8(5) . .
C11_2 C12_2 C13_2 C14_2 -1.5(5) . .
C12_2 C13_2 C14_2 C15_2 0.5(5) . .
C13_2 C14_2 C15_2 O16_2 179.0(3) . .
C13_2 C14_2 C15_2 C10_2 0.2(5) . .
C11_2 C10_2 C15_2 O16_2 -178.6(3) . .
C9_2 C10_2 C15_2 O16_2 -4.1(5) . .
C11_2 C10_2 C15_2 C14_2 0.1(5) . .
C9_2 C10_2 C15_2 C14_2 174.5(3) . .
C7_33 N3_33 N4_33 C5_33 -1(6) . .
C5_33 N3_33 N4_33 C5_33 0(5) 2 .
Fe1 N3_33 N4_33 C5_33 -180(4) 2 .
C7_33 N3_33 N4_33 C7_33 -2(9) . 2
C5_33 N3_33 N4_33 C7_33 -1(7) 2 2
Fe1 N3_33 N4_33 C7_33 179(5) 2 2
C7_33 N3_33 N4_33 C5_33 -1(2) . 2
Fe1 N3_33 N4_33 C5_33 -180(6) 2 2
C7_33 N3_33 N4_33 Fe1 -178(4) . .
C5_33 N3_33 N4_33 Fe1 -178(5) 2 .
Fe1 N3_33 N4_33 Fe1 2(8) 2 .
N73_4 Fe1 N4_33 N4_33 -140(10) . 2
N76_5 Fe1 N4_33 N4_33 129(10) . 2
N4_2 Fe1 N4_33 N4_33 -50(10) 2 2
N3_2 Fe1 N4_33 N4_33 41(10) . 2
N4_23 Fe1 N4_33 N4_33 110(37) 2 2
N73_4 Fe1 N4_33 C5_33 45(5) . .
N76_5 Fe1 N4_33 C5_33 -46(5) . .
N4_2 Fe1 N4_33 C5_33 135(5) 2 .
N3_2 Fe1 N4_33 C5_33 -134(5) . .
N4_23 Fe1 N4_33 C5_33 -65(25) 2 .
N73_4 Fe1 N4_33 C7_33 45(4) . 2
N76_5 Fe1 N4_33 C7_33 -46(4) . 2
N4_2 Fe1 N4_33 C7_33 135(4) 2 2
N3_2 Fe1 N4_33 C7_33 -134(4) . 2
N4_23 Fe1 N4_33 C7_33 -65(26) 2 2
N73_4 Fe1 N4_33 N3_33 -138(5) . .
N76_5 Fe1 N4_33 N3_33 131(5) . .
N4_2 Fe1 N4_33 N3_33 -48(5) 2 .
N3_2 Fe1 N4_33 N3_33 43(5) . .
N4_23 Fe1 N4_33 N3_33 112(32) 2 .
N73_4 Fe1 N4_33 C5_33 -146(22) . 2
N76_5 Fe1 N4_33 C5_33 123(22) . 2
N4_2 Fe1 N4_33 C5_33 -56(22) 2 2
N3_2 Fe1 N4_33 C5_33 34(22) . 2
N3_33 N4_33 C5_33 N6_33 174(19) 2 .
N4_33 N4_33 C5_33 N6_33 2(9) 2 .
C7_33 N4_33 C5_33 N6_33 178(8) 2 .
N3_33 N4_33 C5_33 N6_33 0(6) . .
C5_33 N4_33 C5_33 N6_33 0(2) 2 .
Fe1 N4_33 C5_33 N6_33 178(4) . .
C7_33 N4_33 C5_33 N4_33 176(11) 2 2
N3_33 N4_33 C5_33 N4_33 -1(4) . 2
C5_33 N4_33 C5_33 N4_33 -2(7) 2 2
Fe1 N4_33 C5_33 N4_33 176(12) . 2
N4_33 C5_33 N6_33 N6_33 179(10) . 2
N4_33 C5_33 N6_33 N6_33 180(10) 2 2
N4_33 C5_33 N6_33 C5_33 -1(4) . 2
N4_33 C5_33 N6_33 C5_33 1(3) 2 2
N4_33 C5_33 N6_33 C7_33 0(4) . .
N4_33 C5_33 N6_33 C7_33 1(3) 2 .
N4_33 C5_33 N6_33 N8_33 -178(4) . .
N4_33 C5_33 N6_33 N8_33 -177(4) 2 .
N4_33 C5_33 N6_33 N8_33 177(4) . 2
N4_33 C5_33 N6_33 N8_33 178(3) 2 2
N4_33 N3_33 C7_33 N6_33 -6(19) 2 .
C5_33 N3_33 C7_33 N6_33 -1(6) 2 .
N4_33 N3_33 C7_33 N6_33 1(6) . .
N3_33 N3_33 C7_33 N6_33 0(6) 2 .
Fe1 N3_33 C7_33 N6_33 180(3) 2 .
N6_33 N6_33 C7_33 N3_33 -2(12) 2 .
C5_33 N6_33 C7_33 N3_33 3(15) 2 .
C5_33 N6_33 C7_33 N3_33 0(4) . .
N8_33 N6_33 C7_33 N3_33 178(4) . .
N8_33 N6_33 C7_33 N3_33 -173(7) 2 .
C7_33 N6_33 C7_33 N3_33 0(3) 2 .
N6_33 N6_33 N8_33 N8_33 -6(8) 2 2
C5_33 N6_33 N8_33 N8_33 176(6) 2 2
C5_33 N6_33 N8_33 N8_33 -8(7) . 2
C7_33 N6_33 N8_33 N8_33 -8(7) 2 2
N6_33 N6_33 N8_33 C9_33 -3(8) 2 .
C5_33 N6_33 N8_33 C9_33 178(5) 2 .
C7_33 N6_33 N8_33 C9_33 177(4) . .
C5_33 N6_33 N8_33 C9_33 -5(7) . .
N8_33 N6_33 N8_33 C9_33 3(4) 2 .
C7_33 N6_33 N8_33 C9_33 -6(6) 2 .
C5_33 N6_33 N8_33 N6_33 -178(10) 2 2
C7_33 N6_33 N8_33 N6_33 -179(9) . 2
C5_33 N6_33 N8_33 N6_33 -2(5) . 2
N8_33 N6_33 N8_33 N6_33 6(8) 2 2
C7_33 N6_33 N8_33 N6_33 -2(5) 2 2
C9_33 N8_33 C9_33 C10_33 -10(4) 2 .
N8_33 N8_33 C9_33 C10_33 -178(9) 2 .
N6_33 N8_33 C9_33 C10_33 177(3) . .
N6_33 N8_33 C9_33 C10_33 176(4) 2 .
N8_33 C9_33 C10_33 C10_33 32(6) . 2
N8_33 C9_33 C10_33 C11_33 170(4) . 2
N8_33 C9_33 C10_33 C11_33 10(6) . .
N8_33 C9_33 C10_33 C15_33 -180(3) . .
N8_33 C9_33 C10_33 C9_33 6(3) . 2
N8_33 C9_33 C10_33 C15_33 18(6) . 2
C10_33 C10_33 C11_33 C12_33 121(4) 2 .
C11_33 C10_33 C11_33 C12_33 15.3(14) 2 .
C15_33 C10_33 C11_33 C12_33 0.0 . .
C9_33 C10_33 C11_33 C12_33 170(3) . .
C9_33 C10_33 C11_33 C12_33 172(2) 2 .
C15_33 C10_33 C11_33 C12_33 17(4) 2 .
C10_33 C11_33 C12_33 C13_33 0.0 . .
C11_33 C12_33 C13_33 C14_33 0.0 . .
C12_33 C13_33 C14_33 C15_33 0.0 . .
C13_33 C14_33 C15_33 O16_33 -178.4 . .
C13_33 C14_33 C15_33 C10_33 0.0 . .
C13_33 C14_33 C15_33 C10_33 -8.1(10) . 2
C10_33 C10_33 C15_33 O16_33 144(3) 2 .
C11_33 C10_33 C15_33 O16_33 42(3) 2 .
C11_33 C10_33 C15_33 O16_33 178.3 . .
C9_33 C10_33 C15_33 O16_33 8(3) . .
C9_33 C10_33 C15_33 O16_33 20(6) 2 .
C15_33 C10_33 C15_33 O16_33 174.3(10) 2 .
C10_33 C10_33 C15_33 C14_33 -34(3) 2 .
C11_33 C10_33 C15_33 C14_33 -137(3) 2 .
C11_33 C10_33 C15_33 C14_33 0.0 . .
C9_33 C10_33 C15_33 C14_33 -170(3) . .
C9_33 C10_33 C15_33 C14_33 -159(6) 2 .
C15_33 C10_33 C15_33 C14_33 -4.0(10) 2 .
C11_33 C10_33 C15_33 C10_33 -102(6) 2 2
C11_33 C10_33 C15_33 C10_33 34(3) . 2
C9_33 C10_33 C15_33 C10_33 -136(5) . 2
C9_33 C10_33 C15_33 C10_33 -124(8) 2 2
C15_33 C10_33 C15_33 C10_33 30(3) 2 2
N73_4 Fe1 N3_23 N4_23 170(16) . 2
N76_5 Fe1 N3_23 N4_23 79(16) . 2
N4_2 Fe1 N3_23 N4_23 -100(16) 2 2
N3_2 Fe1 N3_23 N4_23 -9(17) . 2
N4_33 Fe1 N3_23 N4_23 -38(23) . 2
N3_33 Fe1 N3_23 C5_23 -114(40) 2 2
N73_4 Fe1 N3_23 C5_23 58(4) . 2
N76_5 Fe1 N3_23 C5_23 -33(4) . 2
N4_2 Fe1 N3_23 C5_23 148(4) 2 2
N3_2 Fe1 N3_23 C5_23 -121(4) . 2
N4_23 Fe1 N3_23 C5_23 -112(18) 2 2
N3_33 Fe1 N3_23 C7_23 -124(40) 2 .
N73_4 Fe1 N3_23 C7_23 48(5) . .
N76_5 Fe1 N3_23 C7_23 -43(5) . .
N4_2 Fe1 N3_23 C7_23 138(5) 2 .
N3_2 Fe1 N3_23 C7_23 -132(5) . .
N4_23 Fe1 N3_23 C7_23 -122(18) 2 .
N3_33 Fe1 N3_23 N4_23 52(34) 2 .
N73_4 Fe1 N3_23 N4_23 -136(4) . .
N76_5 Fe1 N3_23 N4_23 133(4) . .
N4_2 Fe1 N3_23 N4_23 -46(4) 2 .
N3_2 Fe1 N3_23 N4_23 45(4) . .
N4_23 Fe1 N3_23 N4_23 54(16) 2 .
N3_33 Fe1 N3_23 N3_23 43(34) 2 2
N73_4 Fe1 N3_23 N3_23 -145(5) . 2
N76_5 Fe1 N3_23 N3_23 124(5) . 2
N4_2 Fe1 N3_23 N3_23 -55(5) 2 2
N3_2 Fe1 N3_23 N3_23 36(5) . 2
N4_23 Fe1 N3_23 N3_23 45(14) 2 2
N4_23 N3_23 N4_23 N3_23 -36(20) 2 2
C5_23 N3_23 N4_23 N3_23 61(11) 2 2
C7_23 N3_23 N4_23 N3_23 69(11) . 2
Fe1 N3_23 N4_23 N3_23 -108(12) . 2
N4_23 N3_23 N4_23 C5_23 -106(10) 2 .
C5_23 N3_23 N4_23 C5_23 -9(6) 2 .
C7_23 N3_23 N4_23 C5_23 -1(5) . .
N3_23 N3_23 N4_23 C5_23 -70(11) 2 .
Fe1 N3_23 N4_23 C5_23 -178(3) . .
C5_23 N3_23 N4_23 N4_23 97(10) 2 2
C7_23 N3_23 N4_23 N4_23 106(10) . 2
N3_23 N3_23 N4_23 N4_23 36(20) 2 2
Fe1 N3_23 N4_23 N4_23 -71(8) . 2
N4_23 N3_23 N4_23 C7_23 -99(10) 2 2
C5_23 N3_23 N4_23 C7_23 -2(5) 2 2
C7_23 N3_23 N4_23 C7_23 6(7) . 2
N3_23 N3_23 N4_23 C7_23 -63(11) 2 2
Fe1 N3_23 N4_23 C7_23 -171(3) . 2
N4_23 N3_23 N4_23 Fe1 68(10) 2 2
C5_23 N3_23 N4_23 Fe1 166(4) 2 2
C7_23 N3_23 N4_23 Fe1 174(4) . 2
N3_23 N3_23 N4_23 Fe1 105(12) 2 2
Fe1 N3_23 N4_23 Fe1 -3(6) . 2
N3_23 N4_23 C5_23 N6_23 -112(16) 2 .
N4_23 N4_23 C5_23 N6_23 -5(6) 2 .
C7_23 N4_23 C5_23 N6_23 -98(13) 2 .
N3_23 N4_23 C5_23 N6_23 4(5) . .
Fe1 N4_23 C5_23 N6_23 -171(3) 2 .
N4_23 C5_23 N6_23 C5_23 2(2) . 2
N4_23 C5_23 N6_23 C7_23 118(19) . 2
N4_23 C5_23 N6_23 C7_23 -6(5) . .
N4_23 C5_23 N6_23 N8_23 -179(3) . .
N4_23 C5_23 N6_23 N8_23 -177(3) . 2
N4_23 N3_23 C7_23 N6_23 61(17) 2 .
C5_23 N3_23 C7_23 N6_23 74(11) 2 .
N4_23 N3_23 C7_23 N6_23 -3(5) . .
N3_23 N3_23 C7_23 N6_23 5(6) 2 .
Fe1 N3_23 C7_23 N6_23 174(3) . .
C5_23 N6_23 C7_23 N3_23 5(5) . .
C5_23 N6_23 C7_23 N3_23 -61(16) 2 .
C7_23 N6_23 C7_23 N3_23 -2(3) 2 .
N8_23 N6_23 C7_23 N3_23 -179(3) . .
N8_23 N6_23 C7_23 N3_23 174(3) 2 .
C5_23 N6_23 N8_23 N8_23 4(8) . 2
C5_23 N6_23 N8_23 N8_23 -177(5) 2 2
C7_23 N6_23 N8_23 N8_23 15(8) 2 2
C7_23 N6_23 N8_23 N8_23 -170(6) . 2
C7_23 N6_23 N8_23 C9_23 -30(26) . 2
C5_23 N6_23 N8_23 C9_23 -1(5) . .
C5_23 N6_23 N8_23 C9_23 178(3) 2 .
C7_23 N6_23 N8_23 C9_23 10(6) 2 .
C7_23 N6_23 N8_23 C9_23 -175(4) . .
N8_23 N6_23 N8_23 C9_23 -5(4) 2 .
N8_23 N8_23 C9_23 C10_23 174(9) 2 .
C9_23 N8_23 C9_23 C10_23 8(3) 2 .
N6_23 N8_23 C9_23 C10_23 -178(3) 2 .
N6_23 N8_23 C9_23 C10_23 -178(3) . .
N8_23 C9_23 C10_23 C15_23 -163(3) . 2
N8_23 C9_23 C10_23 C10_23 -16(4) . 2
N8_23 C9_23 C10_23 C11_23 174(3) . .
N8_23 C9_23 C10_23 C15_23 -8(5) . .
N8_23 C9_23 C10_23 O16_23 178(4) . 2
N8_23 C9_23 C10_23 C9_23 -5.0(19) . 2
C15_23 C10_23 C11_23 C12_23 38(3) 2 .
C10_23 C10_23 C11_23 C12_23 15.9(18) 2 .
C15_23 C10_23 C11_23 C12_23 0.0 . .
C9_23 C10_23 C11_23 C12_23 178(2) . .
O16_23 C10_23 C11_23 C12_23 172.9(17) 2 .
C9_23 C10_23 C11_23 C12_23 -179(100) 2 .
C10_23 C11_23 C12_23 C13_23 0.0 . .
C11_23 C12_23 C13_23 C14_23 0.0 . .
C12_23 C13_23 C14_23 C15_23 0.0 . .
C12_23 C13_23 C14_23 C14_23 -15.1(10) . 2
C13_23 C14_23 C15_23 O16_23 -179.8 . .
C14_23 C14_23 C15_23 O16_23 -170.8(6) 2 .
C13_23 C14_23 C15_23 C10_23 0.0 . .
C14_23 C14_23 C15_23 C10_23 9.0(6) 2 .
C15_23 C10_23 C15_23 O16_23 164.1(14) 2 .
C10_23 C10_23 C15_23 O16_23 21(2) 2 .
C11_23 C10_23 C15_23 O16_23 179.8 . .
C9_23 C10_23 C15_23 O16_23 1(2) . .
O16_23 C10_23 C15_23 O16_23 165(3) 2 .
C9_23 C10_23 C15_23 O16_23 -0.4(16) 2 .
C15_23 C10_23 C15_23 C14_23 -15.7(14) 2 .
C10_23 C10_23 C15_23 C14_23 -159(2) 2 .
C11_23 C10_23 C15_23 C14_23 0.0 . .
C9_23 C10_23 C15_23 C14_23 -178(2) . .
O16_23 C10_23 C15_23 C14_23 -14(3) 2 .
C9_23 C10_23 C15_23 C14_23 179.8(16) 2 .
